data_2230306
loop_
_publ_author_name
'Richtera, Lukas'
'Jancik, Vojtech'
'Hermanova, Sona'
'Krpoun, Karel'
'Thompson-Montero, Kimberly'

_publ_section_title
;
 LiYbCl~4~(THF)~4~
;
_journal_coeditor_code FI2106
_journal_issue 6
_journal_name_full 'Acta Crystallographica Section E'
_journal_page_first m700
_journal_paper_doi 10.1107/S1600536811014395
_journal_volume 67
_journal_year 2011
_chemical_formula_iupac '[Li Yb Cl4 (C4 H8 O)4]'
_chemical_formula_moiety 'C16 H32 Cl4 Li O4 Yb'
_chemical_formula_sum 'C16 H32 Cl4 Li O4 Yb'
_chemical_formula_weight 610.20
_chemical_name_systematic
;
di-\m-chlorido-dichlorido-1\k^2^<i>Cl</i>-tetrakis(tetrahydrofuran)-
1\k^2^<i>O</i>,2\k^2^<i>O</i>-lithiumytterbium(III)
;
_space_group_IT_number 15
_symmetry_cell_setting monoclinic
_symmetry_space_group_name_Hall '-C 2yc'
_symmetry_space_group_name_H-M 'C 1 2/c 1'
_atom_sites_solution_hydrogens geom
_atom_sites_solution_primary direct
_atom_sites_solution_secondary difmap
_audit_creation_method SHELXL-97
_cell_angle_alpha 90.00
_cell_angle_beta 91.3760(10)
_cell_angle_gamma 90.00
_cell_formula_units_Z 8
_cell_length_a 20.9150(14)
_cell_length_b 10.1565(7)
_cell_length_c 21.8810(14)
_cell_measurement_reflns_used 9956
_cell_measurement_temperature 100(2)
_cell_measurement_theta_max 25.02
_cell_measurement_theta_min 2.23
_cell_volume 4646.7(5)
_computing_cell_refinement 'SAINT (Bruker, 2004)'
_computing_data_collection 'APEX2 (Bruker, 2004)'
_computing_data_reduction 'SAINT (Bruker, 2004)'
_computing_molecular_graphics 'GRETEP (Laugier & Bochu, 2003)'
_computing_publication_material 'SHELXTL (Sheldrick, 2008)'
_computing_structure_refinement 'SHELXL97 (Sheldrick, 2008)'
_computing_structure_solution 'SHELXS97 (Sheldrick, 2008)'
_diffrn_ambient_temperature 100(2)
_diffrn_detector_area_resol_mean 8.333
_diffrn_measured_fraction_theta_full 0.985
_diffrn_measured_fraction_theta_max 0.985
_diffrn_measurement_device_type 'Bruker APEXII CCD'
_diffrn_measurement_method \w
_diffrn_radiation_monochromator graphite
_diffrn_radiation_type MoK\a
_diffrn_radiation_wavelength 0.71073
_diffrn_reflns_av_R_equivalents 0.0199
_diffrn_reflns_av_sigmaI/netI 0.0158
_diffrn_reflns_limit_h_max 24
_diffrn_reflns_limit_h_min -24
_diffrn_reflns_limit_k_max 12
_diffrn_reflns_limit_k_min -12
_diffrn_reflns_limit_l_max 26
_diffrn_reflns_limit_l_min -25
_diffrn_reflns_number 17457
_diffrn_reflns_theta_full 25.03
_diffrn_reflns_theta_max 25.03
_diffrn_reflns_theta_min 2.23
_exptl_absorpt_coefficient_mu 4.502
_exptl_absorpt_correction_T_max 0.543
_exptl_absorpt_correction_T_min 0.430
_exptl_absorpt_correction_type multi-scan
_exptl_absorpt_process_details '(SADABS; Sheldrick, 1996)'
_exptl_crystal_colour colourless
_exptl_crystal_density_diffrn 1.744
_exptl_crystal_density_method 'not measured'
_exptl_crystal_description prism
_exptl_crystal_F_000 2408
_exptl_crystal_size_max 0.374
_exptl_crystal_size_mid 0.159
_exptl_crystal_size_min 0.140
_refine_diff_density_max 1.062
_refine_diff_density_min -1.812
_refine_ls_extinction_method none
_refine_ls_goodness_of_fit_ref 1.221
_refine_ls_hydrogen_treatment constr
_refine_ls_matrix_type full
_refine_ls_number_parameters 302
_refine_ls_number_reflns 4040
_refine_ls_number_restraints 388
_refine_ls_restrained_S_all 1.227
_refine_ls_R_factor_all 0.0251
_refine_ls_R_factor_gt 0.0234
_refine_ls_shift/su_max 0.001
_refine_ls_shift/su_mean 0.000
_refine_ls_structure_factor_coef Fsqd
_refine_ls_weighting_details 'calc w=1/[\s^2^(Fo^2^)+(0.0069P)^2^+33.1382P] where P=(Fo^2^+2Fc^2^)/3'
_refine_ls_weighting_scheme calc
_refine_ls_wR_factor_gt 0.0493
_refine_ls_wR_factor_ref 0.0499
_reflns_number_gt 3804
_reflns_number_total 4040
_reflns_threshold_expression I>2\s(I)
_cod_data_source_file fi2106.cif
_cod_data_source_block I
_cod_original_sg_symbol_Hall -C2yc
_cod_original_sg_symbol_H-M 'C 2/c'
_cod_database_code 2230306
_cod_database_fobs_code 2230306

loop_
_symmetry_equiv_pos_as_xyz
'x, y, z'
'-x, y, -z+1/2'
'x+1/2, y+1/2, z'
'-x+1/2, y+1/2, -z+1/2'
'-x, -y, -z'
'x, -y, z-1/2'
'-x+1/2, -y+1/2, -z'
'x+1/2, -y+1/2, z-1/2'

loop_
_atom_site_type_symbol
_atom_site_label
_atom_site_fract_x
_atom_site_fract_y
_atom_site_fract_z
_atom_site_U_iso_or_equiv
_atom_site_adp_type
_atom_site_calc_flag
_atom_site_refinement_flags
_atom_site_occupancy
_atom_site_symmetry_multiplicity
_atom_site_disorder_assembly
_atom_site_disorder_group
Yb Yb1 0.133434(8) 0.593279(16) 0.364780(7) 0.01390(6) Uani d . 1 1 . .
Li Li1 0.1330(3) 0.9443(7) 0.3598(3) 0.0212(14) Uani d D 1 1 A .
Cl Cl1 0.21554(4) 0.78897(10) 0.36461(4) 0.0200(2) Uani d . 1 1 A .
Cl Cl2 0.04911(4) 0.78493(9) 0.35817(4) 0.0197(2) Uani d . 1 1 A .
Cl Cl3 0.22670(5) 0.43634(10) 0.37626(5) 0.0259(2) Uani d . 1 1 A .
Cl Cl4 0.04294(5) 0.42804(10) 0.36458(4) 0.0205(2) Uani d . 1 1 A .
O O1 0.1404(6) 0.591(2) 0.2613(3) 0.0222(17) Uani d PDU 0.633(19) 1 A 1
C C1 0.0864(5) 0.586(3) 0.2182(5) 0.0238(14) Uani d PDU 0.633(19) 1 A 1
H H1A 0.0626 0.6701 0.2184 0.029 Uiso calc PR 0.633(19) 1 A 1
H H1B 0.0569 0.5138 0.2289 0.029 Uiso calc PR 0.633(19) 1 A 1
C C2 0.1150(4) 0.5616(12) 0.1559(3) 0.0250(16) Uani d PDU 0.633(19) 1 A 1
H H2A 0.1085 0.4689 0.1433 0.030 Uiso calc PR 0.633(19) 1 A 1
H H2B 0.0945 0.6195 0.1247 0.030 Uiso calc PR 0.633(19) 1 A 1
C C3 0.1828(4) 0.5909(13) 0.1622(4) 0.0313(19) Uani d PDU 0.633(19) 1 A 1
H H3A 0.1920 0.6782 0.1442 0.038 Uiso calc PR 0.633(19) 1 A 1
H H3B 0.2080 0.5238 0.1406 0.038 Uiso calc PR 0.633(19) 1 A 1
C C4 0.2004(5) 0.5907(13) 0.2291(4) 0.0283(19) Uani d PDU 0.633(19) 1 A 1
H H4A 0.2258 0.5114 0.2398 0.034 Uiso calc PR 0.633(19) 1 A 1
H H4B 0.2259 0.6698 0.2399 0.034 Uiso calc PR 0.633(19) 1 A 1
O O1A 0.1374(11) 0.578(4) 0.2622(5) 0.023(2) Uani d PDU 0.367(19) 1 A 2
C C1A 0.0833(8) 0.585(4) 0.2190(8) 0.024(2) Uani d PDU 0.367(19) 1 A 2
H H1A1 0.0518 0.6508 0.2325 0.028 Uiso calc PR 0.367(19) 1 A 2
H H1A2 0.0618 0.4982 0.2155 0.028 Uiso calc PR 0.367(19) 1 A 2
C C2A 0.1111(6) 0.625(2) 0.1583(6) 0.027(2) Uani d PDU 0.367(19) 1 A 2
H H2A1 0.0983 0.5610 0.1260 0.033 Uiso calc PR 0.367(19) 1 A 2
H H2A2 0.0955 0.7131 0.1461 0.033 Uiso calc PR 0.367(19) 1 A 2
C C3A 0.1810(6) 0.6256(19) 0.1670(7) 0.027(2) Uani d PDU 0.367(19) 1 A 2
H H3A1 0.1972 0.7172 0.1683 0.032 Uiso calc PR 0.367(19) 1 A 2
H H3A2 0.2016 0.5786 0.1331 0.032 Uiso calc PR 0.367(19) 1 A 2
C C4A 0.1956(9) 0.557(2) 0.2273(8) 0.026(2) Uani d PDU 0.367(19) 1 A 2
H H4A1 0.2036 0.4617 0.2210 0.031 Uiso calc PR 0.367(19) 1 A 2
H H4A2 0.2333 0.5963 0.2484 0.031 Uiso calc PR 0.367(19) 1 A 2
O O2 0.12665(11) 0.5996(3) 0.46880(11) 0.0162(5) Uani d D 1 1 A .
O O4 0.13057(13) 1.0584(3) 0.42837(12) 0.0201(6) Uani d D 1 1 . .
C C5 0.06770(16) 0.6233(4) 0.50160(17) 0.0188(8) Uani d D 1 1 . .
H H5A 0.0590 0.5499 0.5300 0.023 Uiso calc R 1 1 A .
H H5B 0.0309 0.6329 0.4727 0.023 Uiso calc R 1 1 . .
C C6 0.07979(17) 0.7510(4) 0.53669(18) 0.0235(9) Uani d D 1 1 A .
H H6A 0.0557 0.8246 0.5175 0.028 Uiso calc R 1 1 . .
H H6B 0.0665 0.7420 0.5796 0.028 Uiso calc R 1 1 . .
C C7 0.15103(17) 0.7754(4) 0.53396(18) 0.0222(9) Uani d D 1 1 . .
H H7A 0.1693 0.7958 0.5750 0.027 Uiso calc R 1 1 A .
H H7B 0.1603 0.8493 0.5060 0.027 Uiso calc R 1 1 . .
C C8 0.17804(16) 0.6469(4) 0.50985(16) 0.0185(8) Uani d D 1 1 A .
H H8A 0.2179 0.6621 0.4874 0.022 Uiso calc R 1 1 . .
H H8B 0.1867 0.5836 0.5435 0.022 Uiso calc R 1 1 . .
O O3 0.1302(6) 1.0384(7) 0.2846(2) 0.0238(14) Uani d PDU 0.65(3) 1 A 1
C C9 0.1282(7) 0.9709(9) 0.2256(4) 0.0283(17) Uani d PU 0.65(3) 1 A 1
H H9A 0.1126 0.8794 0.2295 0.034 Uiso calc PR 0.65(3) 1 A 1
H H9B 0.1706 0.9704 0.2066 0.034 Uiso calc PR 0.65(3) 1 A 1
C C10 0.0797(7) 1.0583(9) 0.1892(4) 0.0330(17) Uani d PU 0.65(3) 1 A 1
H H10A 0.0854 1.0502 0.1446 0.040 Uiso calc PR 0.65(3) 1 A 1
H H10B 0.0350 1.0362 0.1990 0.040 Uiso calc PR 0.65(3) 1 A 1
C C11 0.0979(8) 1.1940(8) 0.2121(4) 0.0320(17) Uani d PU 0.65(3) 1 A 1
H H11A 0.1369 1.2265 0.1922 0.038 Uiso calc PR 0.65(3) 1 A 1
H H11B 0.0627 1.2577 0.2048 0.038 Uiso calc PR 0.65(3) 1 A 1
C C12 0.1097(6) 1.1718(8) 0.2783(4) 0.0249(16) Uani d PU 0.65(3) 1 A 1
H H12A 0.1431 1.2325 0.2943 0.030 Uiso calc PR 0.65(3) 1 A 1
H H12B 0.0700 1.1866 0.3011 0.030 Uiso calc PR 0.65(3) 1 A 1
O O3A 0.1437(8) 1.0361(14) 0.2847(4) 0.021(2) Uiso d PDU 0.35(3) 1 A 2
C C9A 0.1190(13) 0.9661(13) 0.2316(9) 0.031(3) Uiso d PDU 0.35(3) 1 A 2
H H9C 0.0821 0.9110 0.2430 0.038 Uiso calc PR 0.35(3) 1 A 2
H H9D 0.1525 0.9078 0.2154 0.038 Uiso calc PR 0.35(3) 1 A 2
C C10A 0.0989(12) 1.0617(16) 0.1847(6) 0.032(3) Uiso d PDU 0.35(3) 1 A 2
H H10C 0.0521 1.0568 0.1771 0.038 Uiso calc PR 0.35(3) 1 A 2
H H10D 0.1206 1.0437 0.1458 0.038 Uiso calc PR 0.35(3) 1 A 2
C C11A 0.1174(12) 1.1948(13) 0.2088(6) 0.027(3) Uiso d PDU 0.35(3) 1 A 2
H H11C 0.0833 1.2602 0.1998 0.033 Uiso calc PR 0.35(3) 1 A 2
H H11D 0.1577 1.2254 0.1907 0.033 Uiso calc PR 0.35(3) 1 A 2
C C12A 0.1259(12) 1.1742(15) 0.2772(6) 0.026(3) Uiso d PDU 0.35(3) 1 A 2
H H12C 0.1599 1.2323 0.2941 0.031 Uiso calc PR 0.35(3) 1 A 2
H H12D 0.0856 1.1932 0.2984 0.031 Uiso calc PR 0.35(3) 1 A 2
C C13 0.07086(19) 1.1028(4) 0.45334(18) 0.0230(9) Uani d D 1 1 A .
H H13A 0.0397 1.0297 0.4551 0.028 Uiso calc R 1 1 . .
H H13B 0.0521 1.1749 0.4283 0.028 Uiso calc R 1 1 . .
C C14 0.0885(2) 1.1506(5) 0.51643(19) 0.0295(10) Uani d D 1 1 . .
H H14A 0.0932 1.0765 0.5456 0.035 Uiso calc R 1 1 A .
H H14B 0.0564 1.2134 0.5317 0.035 Uiso calc R 1 1 . .
C C15 0.1523(2) 1.2180(5) 0.5061(2) 0.0284(10) Uani d D 1 1 A .
H H15A 0.1789 1.2198 0.5441 0.034 Uiso calc R 1 1 . .
H H15B 0.1461 1.3093 0.4912 0.034 Uiso calc R 1 1 . .
C C16 0.18227(19) 1.1318(4) 0.45774(19) 0.0241(9) Uani d D 1 1 A .
H H16A 0.2043 1.1868 0.4274 0.029 Uiso calc R 1 1 . .
H H16B 0.2138 1.0709 0.4768 0.029 Uiso calc R 1 1 . .

loop_
_atom_site_aniso_label
_atom_site_aniso_U_11
_atom_site_aniso_U_22
_atom_site_aniso_U_33
_atom_site_aniso_U_12
_atom_site_aniso_U_13
_atom_site_aniso_U_23
Yb1 0.01507(9) 0.01596(9) 0.01064(8) -0.00031(7) -0.00027(6) 0.00006(7)
Li1 0.025(3) 0.023(3) 0.016(3) 0.001(3) -0.001(3) 0.004(3)
Cl1 0.0172(5) 0.0218(5) 0.0209(5) -0.0027(4) -0.0016(4) 0.0032(4)
Cl2 0.0172(5) 0.0192(5) 0.0226(5) 0.0024(4) -0.0014(4) 0.0012(4)
Cl3 0.0242(5) 0.0266(6) 0.0268(5) 0.0070(4) 0.0018(4) 0.0045(4)
Cl4 0.0217(5) 0.0181(5) 0.0218(5) -0.0037(4) 0.0001(4) -0.0014(4)
O1 0.016(2) 0.039(4) 0.012(2) -0.004(3) 0.0000(18) 0.000(2)
C1 0.021(3) 0.037(3) 0.014(3) -0.006(3) -0.004(2) -0.001(3)
C2 0.032(3) 0.031(4) 0.012(2) -0.004(3) -0.001(2) -0.003(3)
C3 0.032(3) 0.045(5) 0.017(3) 0.012(3) 0.007(2) -0.003(3)
C4 0.019(3) 0.047(5) 0.019(3) -0.010(3) 0.006(2) -0.008(3)
O1A 0.018(4) 0.039(5) 0.012(3) -0.004(4) 0.002(3) -0.004(3)
C1A 0.021(3) 0.037(4) 0.013(4) -0.005(4) -0.003(3) -0.001(4)
C2A 0.030(3) 0.039(5) 0.013(3) -0.005(4) -0.001(3) -0.004(4)
C3A 0.028(3) 0.038(5) 0.014(3) 0.001(4) 0.010(3) -0.008(4)
C4A 0.021(3) 0.040(5) 0.017(4) -0.003(4) 0.003(3) -0.008(4)
O2 0.0151(13) 0.0200(14) 0.0135(13) -0.0018(11) -0.0001(10) -0.0004(11)
O4 0.0185(14) 0.0201(15) 0.0217(14) 0.0017(11) 0.0018(11) -0.0065(12)
C5 0.0158(19) 0.024(2) 0.0162(19) -0.0029(16) 0.0027(15) -0.0007(16)
C6 0.019(2) 0.028(2) 0.023(2) -0.0008(18) 0.0028(17) -0.0055(18)
C7 0.021(2) 0.025(2) 0.020(2) -0.0004(18) -0.0045(16) -0.0040(17)
C8 0.016(2) 0.026(2) 0.0131(18) -0.0010(16) -0.0050(15) -0.0023(16)
O3 0.033(3) 0.019(2) 0.0188(19) 0.007(2) 0.0012(18) -0.0023(15)
C9 0.045(4) 0.023(3) 0.018(3) -0.001(3) 0.009(3) -0.003(2)
C10 0.036(4) 0.035(3) 0.028(3) -0.004(3) -0.008(3) -0.002(2)
C11 0.037(4) 0.027(3) 0.032(3) 0.000(3) -0.007(3) 0.008(2)
C12 0.028(4) 0.018(2) 0.029(3) 0.003(3) -0.003(3) -0.002(2)
C13 0.021(2) 0.026(2) 0.022(2) 0.0020(18) 0.0034(16) -0.0034(18)
C14 0.029(2) 0.038(3) 0.021(2) 0.005(2) 0.0057(18) -0.004(2)
C15 0.028(2) 0.031(2) 0.027(2) 0.001(2) -0.0027(18) -0.0097(19)
C16 0.020(2) 0.023(2) 0.030(2) -0.0005(17) 0.0008(17) -0.0033(18)

loop_
_atom_type_symbol
_atom_type_description
_atom_type_scat_dispersion_real
_atom_type_scat_dispersion_imag
_atom_type_scat_source
C C 0.0033 0.0016 'International Tables Vol C Tables 4.2.6.8 and 6.1.1.4'
H H 0.0000 0.0000 'International Tables Vol C Tables 4.2.6.8 and 6.1.1.4'
Li Li -0.0003 0.0001 'International Tables Vol C Tables 4.2.6.8 and 6.1.1.4'
O O 0.0106 0.0060 'International Tables Vol C Tables 4.2.6.8 and 6.1.1.4'
Cl Cl 0.1484 0.1585 'International Tables Vol C Tables 4.2.6.8 and 6.1.1.4'
Yb Yb -0.3850 5.5486 'International Tables Vol C Tables 4.2.6.8 and 6.1.1.4'

loop_
_geom_angle_atom_site_label_1
_geom_angle_atom_site_label_2
_geom_angle_atom_site_label_3
_geom_angle_site_symmetry_1
_geom_angle_site_symmetry_3
_geom_angle
_geom_angle_publ_flag
O1A Yb1 O1 . . 3.7(13) ?
O1A Yb1 O2 . . 177.2(9) ?
O1 Yb1 O2 . . 179.0(5) ?
O1A Yb1 Cl3 . . 90.5(8) ?
O1 Yb1 Cl3 . . 91.4(4) ?
O2 Yb1 Cl3 . . 89.14(7) ?
O1A Yb1 Cl4 . . 89.8(8) ?
O1 Yb1 Cl4 . . 93.3(4) ?
O2 Yb1 Cl4 . . 87.48(6) ?
Cl3 Yb1 Cl4 . . 99.06(3) ?
O1A Yb1 Cl1 . . 90.7(8) ?
O1 Yb1 Cl1 . . 87.1(4) ?
O2 Yb1 Cl1 . . 92.09(7) ?
Cl3 Yb1 Cl1 . . 88.53(3) ?
Cl4 Yb1 Cl1 . . 172.39(3) ?
O1A Yb1 Cl2 . . 92.2(8) ?
O1 Yb1 Cl2 . . 90.7(5) ?
O2 Yb1 Cl2 . . 88.64(7) ?
Cl3 Yb1 Cl2 . . 171.11(3) ?
Cl4 Yb1 Cl2 . . 89.44(3) ?
Cl1 Yb1 Cl2 . . 82.95(3) ?
O1A Yb1 Li1 . . 92.3(9) ?
O1 Yb1 Li1 . . 88.9(5) ?
O2 Yb1 Li1 . . 90.12(12) ?
Cl3 Yb1 Li1 . . 129.40(11) ?
Cl4 Yb1 Li1 . . 131.45(11) ?
Cl1 Yb1 Li1 . . 40.95(11) ?
Cl2 Yb1 Li1 . . 42.01(11) ?
O4 Li1 O3 . . 112.1(4) ?
O4 Li1 O3A . . 112.8(6) ?
O3 Li1 O3A . . 8.5(6) ?
O4 Li1 Cl1 . . 114.2(3) ?
O3 Li1 Cl1 . . 112.7(4) ?
O3A Li1 Cl1 . . 105.5(6) ?
O4 Li1 Cl2 . . 113.1(3) ?
O3 Li1 Cl2 . . 108.6(4) ?
O3A Li1 Cl2 . . 114.8(6) ?
Cl1 Li1 Cl2 . . 94.9(2) ?
O4 Li1 Yb1 . . 125.9(3) ?
O3 Li1 Yb1 . . 121.9(4) ?
O3A Li1 Yb1 . . 121.0(6) ?
Cl1 Li1 Yb1 . . 47.41(12) ?
Cl2 Li1 Yb1 . . 47.47(12) ?
Li1 Cl1 Yb1 . . 91.65(17) ?
Li1 Cl2 Yb1 . . 90.52(17) ?
C4 O1 C1 . . 110.6(4) ?
C4 O1 Yb1 . . 124.0(7) ?
C1 O1 Yb1 . . 125.3(7) ?
O1 C1 C2 . . 105.7(4) ?
O1 C1 H1A . . 110.6 ?
C2 C1 H1A . . 110.6 ?
O1 C1 H1B . . 110.6 ?
C2 C1 H1B . . 110.6 ?
H1A C1 H1B . . 108.7 ?
C3 C2 C1 . . 106.5(4) ?
C3 C2 H2A . . 110.4 ?
C1 C2 H2A . . 110.4 ?
C3 C2 H2B . . 110.4 ?
C1 C2 H2B . . 110.4 ?
H2A C2 H2B . . 108.6 ?
C2 C3 C4 . . 108.0(4) ?
C2 C3 H3A . . 110.1 ?
C4 C3 H3A . . 110.1 ?
C2 C3 H3B . . 110.1 ?
C4 C3 H3B . . 110.1 ?
H3A C3 H3B . . 108.4 ?
O1 C4 C3 . . 106.1(4) ?
O1 C4 H4A . . 110.5 ?
C3 C4 H4A . . 110.5 ?
O1 C4 H4B . . 110.5 ?
C3 C4 H4B . . 110.5 ?
H4A C4 H4B . . 108.7 ?
C1A O1A C4A . . 108.1(6) ?
C1A O1A Yb1 . . 126.5(13) ?
C4A O1A Yb1 . . 125.4(12) ?
O1A C1A C2A . . 105.8(5) ?
O1A C1A H1A1 . . 110.6 ?
C2A C1A H1A1 . . 110.6 ?
O1A C1A H1A2 . . 110.6 ?
C2A C1A H1A2 . . 110.6 ?
H1A1 C1A H1A2 . . 108.7 ?
C3A C2A C1A . . 106.8(4) ?
C3A C2A H2A1 . . 110.4 ?
C1A C2A H2A1 . . 110.4 ?
C3A C2A H2A2 . . 110.4 ?
C1A C2A H2A2 . . 110.4 ?
H2A1 C2A H2A2 . . 108.6 ?
C2A C3A C4A . . 106.7(5) ?
C2A C3A H3A1 . . 110.4 ?
C4A C3A H3A1 . . 110.4 ?
C2A C3A H3A2 . . 110.4 ?
C4A C3A H3A2 . . 110.4 ?
H3A1 C3A H3A2 . . 108.6 ?
O1A C4A C3A . . 103.5(6) ?
O1A C4A H4A1 . . 111.1 ?
C3A C4A H4A1 . . 111.1 ?
O1A C4A H4A2 . . 111.1 ?
C3A C4A H4A2 . . 111.1 ?
H4A1 C4A H4A2 . . 109.0 ?
C5 O2 C8 . . 105.1(2) ?
C5 O2 Yb1 . . 124.6(2) ?
C8 O2 Yb1 . . 123.9(2) ?
C13 O4 C16 . . 108.3(3) ?
C13 O4 Li1 . . 121.9(3) ?
C16 O4 Li1 . . 129.1(3) ?
O2 C5 C6 . . 104.8(3) ?
O2 C5 H5A . . 110.8 ?
C6 C5 H5A . . 110.8 ?
O2 C5 H5B . . 110.8 ?
C6 C5 H5B . . 110.8 ?
H5A C5 H5B . . 108.9 ?
C7 C6 C5 . . 105.7(3) ?
C7 C6 H6A . . 110.6 ?
C5 C6 H6A . . 110.6 ?
C7 C6 H6B . . 110.6 ?
C5 C6 H6B . . 110.6 ?
H6A C6 H6B . . 108.7 ?
C6 C7 C8 . . 104.3(3) ?
C6 C7 H7A . . 110.9 ?
C8 C7 H7A . . 110.9 ?
C6 C7 H7B . . 110.9 ?
C8 C7 H7B . . 110.9 ?
H7A C7 H7B . . 108.9 ?
O2 C8 C7 . . 102.7(3) ?
O2 C8 H8A . . 111.2 ?
C7 C8 H8A . . 111.2 ?
O2 C8 H8B . . 111.2 ?
C7 C8 H8B . . 111.2 ?
H8A C8 H8B . . 109.1 ?
C12 O3 C9 . . 111.0(5) ?
C12 O3 Li1 . . 124.3(6) ?
C9 O3 Li1 . . 121.8(6) ?
O3 C9 C10 . . 100.9(9) ?
O3 C9 H9A . . 111.6 ?
C10 C9 H9A . . 111.6 ?
O3 C9 H9B . . 111.6 ?
C10 C9 H9B . . 111.6 ?
H9A C9 H9B . . 109.4 ?
C11 C10 C9 . . 101.2(6) ?
C11 C10 H10A . . 111.5 ?
C9 C10 H10A . . 111.5 ?
C11 C10 H10B . . 111.5 ?
C9 C10 H10B . . 111.5 ?
H10A C10 H10B . . 109.3 ?
C12 C11 C10 . . 102.7(6) ?
C12 C11 H11A . . 111.2 ?
C10 C11 H11A . . 111.2 ?
C12 C11 H11B . . 111.2 ?
C10 C11 H11B . . 111.2 ?
H11A C11 H11B . . 109.1 ?
O3 C12 C11 . . 106.3(6) ?
O3 C12 H12A . . 110.5 ?
C11 C12 H12A . . 110.5 ?
O3 C12 H12B . . 110.5 ?
C11 C12 H12B . . 110.5 ?
H12A C12 H12B . . 108.7 ?
C9A O3A C12A . . 107.2(7) ?
C9A O3A Li1 . . 113.9(11) ?
C12A O3A Li1 . . 122.2(11) ?
O3A C9A C10A . . 109.1(6) ?
O3A C9A H9C . . 109.9 ?
C10A C9A H9C . . 109.9 ?
O3A C9A H9D . . 109.9 ?
C10A C9A H9D . . 109.9 ?
H9C C9A H9D . . 108.3 ?
C9A C10A C11A . . 106.4(6) ?
C9A C10A H10C . . 110.4 ?
C11A C10A H10C . . 110.4 ?
C9A C10A H10D . . 110.4 ?
C11A C10A H10D . . 110.4 ?
H10C C10A H10D . . 108.6 ?
C10A C11A C12A . . 104.3(7) ?
C10A C11A H11C . . 110.9 ?
C12A C11A H11C . . 110.9 ?
C10A C11A H11D . . 110.9 ?
C12A C11A H11D . . 110.9 ?
H11C C11A H11D . . 108.9 ?
O3A C12A C11A . . 105.5(6) ?
O3A C12A H12C . . 110.6 ?
C11A C12A H12C . . 110.6 ?
O3A C12A H12D . . 110.6 ?
C11A C12A H12D . . 110.6 ?
H12C C12A H12D . . 108.8 ?
O4 C13 C14 . . 104.6(3) ?
O4 C13 H13A . . 110.8 ?
C14 C13 H13A . . 110.8 ?
O4 C13 H13B . . 110.8 ?
C14 C13 H13B . . 110.8 ?
H13A C13 H13B . . 108.9 ?
C13 C14 C15 . . 101.9(3) ?
C13 C14 H14A . . 111.4 ?
C15 C14 H14A . . 111.4 ?
C13 C14 H14B . . 111.4 ?
C15 C14 H14B . . 111.4 ?
H14A C14 H14B . . 109.2 ?
C14 C15 C16 . . 102.8(3) ?
C14 C15 H15A . . 111.2 ?
C16 C15 H15A . . 111.2 ?
C14 C15 H15B . . 111.2 ?
C16 C15 H15B . . 111.2 ?
H15A C15 H15B . . 109.1 ?
O4 C16 C15 . . 106.8(3) ?
O4 C16 H16A . . 110.4 ?
C15 C16 H16A . . 110.4 ?
O4 C16 H16B . . 110.4 ?
C15 C16 H16B . . 110.4 ?
H16A C16 H16B . . 108.6 ?

loop_
_geom_bond_atom_site_label_1
_geom_bond_atom_site_label_2
_geom_bond_site_symmetry_2
_geom_bond_distance
_geom_bond_publ_flag
Yb1 O1A . 2.254(12) ?
Yb1 O1 . 2.273(7) ?
Yb1 O2 . 2.285(2) ?
Yb1 Cl3 . 2.5270(10) ?
Yb1 Cl4 . 2.5294(10) ?
Yb1 Cl1 . 2.6266(10) ?
Yb1 Cl2 . 2.6283(9) ?
Li1 O4 . 1.898(7) ?
Li1 O3 . 1.904(7) ?
Li1 O3A . 1.907(8) ?
Li1 Cl1 . 2.338(7) ?
Li1 Cl2 . 2.387(7) ?
O1 C4 . 1.453(5) ?
O1 C1 . 1.455(5) ?
C1 C2 . 1.522(7) ?
C1 H1A . 0.9900 ?
C1 H1B . 0.9900 ?
C2 C3 . 1.453(7) ?
C2 H2A . 0.9900 ?
C2 H2B . 0.9900 ?
C3 C4 . 1.501(6) ?
C3 H3A . 0.9900 ?
C3 H3B . 0.9900 ?
C4 H4A . 0.9900 ?
C4 H4B . 0.9900 ?
O1A C1A . 1.459(7) ?
O1A C4A . 1.468(7) ?
C1A C2A . 1.517(8) ?
C1A H1A1 . 0.9900 ?
C1A H1A2 . 0.9900 ?
C2A C3A . 1.472(8) ?
C2A H2A1 . 0.9900 ?
C2A H2A2 . 0.9900 ?
C3A C4A . 1.517(8) ?
C3A H3A1 . 0.9900 ?
C3A H3A2 . 0.9900 ?
C4A H4A1 . 0.9900 ?
C4A H4A2 . 0.9900 ?
O2 C5 . 1.461(4) ?
O2 C8 . 1.465(4) ?
O4 C13 . 1.447(5) ?
O4 C16 . 1.451(5) ?
C5 C6 . 1.526(5) ?
C5 H5A . 0.9900 ?
C5 H5B . 0.9900 ?
C6 C7 . 1.513(5) ?
C6 H6A . 0.9900 ?
C6 H6B . 0.9900 ?
C7 C8 . 1.522(5) ?
C7 H7A . 0.9900 ?
C7 H7B . 0.9900 ?
C8 H8A . 0.9900 ?
C8 H8B . 0.9900 ?
O3 C12 . 1.426(9) ?
O3 C9 . 1.460(9) ?
C9 C10 . 1.553(14) ?
C9 H9A . 0.9900 ?
C9 H9B . 0.9900 ?
C10 C11 . 1.512(11) ?
C10 H10A . 0.9900 ?
C10 H10B . 0.9900 ?
C11 C12 . 1.482(10) ?
C11 H11A . 0.9900 ?
C11 H11B . 0.9900 ?
C12 H12A . 0.9900 ?
C12 H12B . 0.9900 ?
O3A C9A . 1.448(10) ?
O3A C12A . 1.459(10) ?
C9A C10A . 1.466(10) ?
C9A H9C . 0.9900 ?
C9A H9D . 0.9900 ?
C10A C11A . 1.499(10) ?
C10A H10C . 0.9900 ?
C10A H10D . 0.9900 ?
C11A C12A . 1.517(10) ?
C11A H11C . 0.9900 ?
C11A H11D . 0.9900 ?
C12A H12C . 0.9900 ?
C12A H12D . 0.9900 ?
C13 C14 . 1.501(6) ?
C13 H13A . 0.9900 ?
C13 H13B . 0.9900 ?
C14 C15 . 1.521(6) ?
C14 H14A . 0.9900 ?
C14 H14B . 0.9900 ?
C15 C16 . 1.521(6) ?
C15 H15A . 0.9900 ?
C15 H15B . 0.9900 ?
C16 H16A . 0.9900 ?
C16 H16B . 0.9900 ?
